data_7243797
loop_
_publ_author_name
'Hussain, Anwar'
'Mariappan, Kadarkaraisamy'
'Cork, Dawson C.'
'Lewandowski, Luke D.'
'Shrestha, Prem K.'
'Giri, Samiksha'
'Wang, Xuejun'
'Sykes, Andrew G.'

_publ_section_title
;
 A highly selective pyridoxal-based chemosensor for the detection of
 Zn(ii) and application in live-cell imaging; X-ray crystallography of
 pyridoxal-TRIS Schiff-base Zn(ii) and Cu(ii) complexes
;
_journal_issue 54
_journal_name_full 'RSC Advances'
_journal_page_first 34181
_journal_page_last 34192
_journal_paper_doi 10.1039/D1RA05763D
_journal_volume 11
_journal_year 2021
_chemical_formula_moiety 'C12 H18 Cl Cu N2 O9, Cl O4'
_chemical_formula_sum 'C12 H18 Cl2 Cu N2 O13'
_chemical_formula_weight 532.72
_space_group_crystal_system triclinic
_space_group_IT_number 2
_space_group_name_Hall '-P 1'
_space_group_name_H-M_alt 'P -1'
_atom_sites_solution_hydrogens mixed
_audit_creation_method SHELXL-2018/3
_audit_update_record
;
2021-07-08 deposited with the CCDC.	2021-09-27 downloaded from the CCDC.
;
_cell_angle_alpha 86.630(17)
_cell_angle_beta 80.725(15)
_cell_angle_gamma 74.305(14)
_cell_formula_units_Z 2
_cell_length_a 5.877(2)
_cell_length_b 9.125(4)
_cell_length_c 18.214(8)
_cell_measurement_reflns_used 3771
_cell_measurement_temperature 293(2)
_cell_measurement_theta_max 26.4
_cell_measurement_theta_min 2.3
_cell_volume 927.9(7)
_computing_cell_refinement 'Bruker SAINT'
_computing_data_collection 'Bruker APEX3'
_computing_data_reduction 'Bruker SAINT'
_computing_structure_refinement 'SHELXL-2018/3 (Sheldrick, 2018)'
_computing_structure_solution 'SHELXT 2018/2 (Sheldrick, 2018)'
_diffrn_ambient_temperature 293(2)
_diffrn_measured_fraction_theta_full 0.999
_diffrn_measured_fraction_theta_max 0.989
_diffrn_measurement_device_type 'Bruker D8 Venture'
_diffrn_measurement_method '\f and \w scans'
_diffrn_radiation_type MoK\a
_diffrn_radiation_wavelength 0.71073
_diffrn_reflns_av_R_equivalents 0.2043
_diffrn_reflns_av_unetI/netI 0.1208
_diffrn_reflns_Laue_measured_fraction_full 0.999
_diffrn_reflns_Laue_measured_fraction_max 0.989
_diffrn_reflns_limit_h_max 7
_diffrn_reflns_limit_h_min -7
_diffrn_reflns_limit_k_max 11
_diffrn_reflns_limit_k_min -11
_diffrn_reflns_limit_l_max 22
_diffrn_reflns_limit_l_min -22
_diffrn_reflns_number 24629
_diffrn_reflns_point_group_measured_fraction_full 0.999
_diffrn_reflns_point_group_measured_fraction_max 0.989
_diffrn_reflns_theta_full 25.242
_diffrn_reflns_theta_max 26.417
_diffrn_reflns_theta_min 2.266
_exptl_absorpt_coefficient_mu 1.540
_exptl_absorpt_correction_T_max 0.985
_exptl_absorpt_correction_T_min 0.946
_exptl_absorpt_correction_type multi-scan
_exptl_absorpt_process_details SADABS
_exptl_crystal_colour Green
_exptl_crystal_density_diffrn 1.907
_exptl_crystal_density_method 'not measured'
_exptl_crystal_description Plate
_exptl_crystal_F_000 542
_exptl_crystal_recrystallization_method 'Re-crystallisation from solvent: Acetonitrile, Diethylether'
_exptl_crystal_size_max 0.050
_exptl_crystal_size_mid 0.030
_exptl_crystal_size_min 0.010
_refine_diff_density_max 0.773
_refine_diff_density_min -0.902
_refine_diff_density_rms 0.163
_refine_ls_extinction_coef 0.017(3)
_refine_ls_extinction_expression Fc^*^=kFc[1+0.001xFc^2^\l^3^/sin(2\q)]^-1/4^
_refine_ls_extinction_method 'SHELXL-2018/3 (Sheldrick 2018)'
_refine_ls_goodness_of_fit_ref 1.031
_refine_ls_hydrogen_treatment mixed
_refine_ls_matrix_type full
_refine_ls_number_parameters 292
_refine_ls_number_reflns 3771
_refine_ls_number_restraints 3
_refine_ls_restrained_S_all 1.031
_refine_ls_R_factor_all 0.1388
_refine_ls_R_factor_gt 0.0793
_refine_ls_shift/su_max 0.000
_refine_ls_shift/su_mean 0.000
_refine_ls_structure_factor_coef Fsqd
_refine_ls_weighting_details 'w=1/[\s^2^(Fo^2^)+(0.0981P)^2^+4.4804P] where P=(Fo^2^+2Fc^2^)/3'
_refine_ls_weighting_scheme calc
_refine_ls_wR_factor_gt 0.1933
_refine_ls_wR_factor_ref 0.2299
_reflns_Friedel_coverage 0.000
_reflns_number_gt 2240
_reflns_number_total 3771
_reflns_threshold_expression 'I > 2\s(I)'
_cod_data_source_file d1ra05763d2.cif
_cod_data_source_block shelx_CCDC2
_cod_database_code 7243797
_shelx_shelxl_version_number 2018/3
_shelx_space_group_comment
;
The symmetry employed for this shelxl refinement is uniquely defined
by the following loop, which should always be used as a source of
symmetry information in preference to the above space-group names.
They are only intended as comments.
;
_shelx_estimated_absorpt_t_min 0.927
_shelx_estimated_absorpt_t_max 0.985

loop_
_space_group_symop_operation_xyz
'x, y, z'
'-x, -y, -z'

loop_
_atom_site_label
_atom_site_type_symbol
_atom_site_fract_x
_atom_site_fract_y
_atom_site_fract_z
_atom_site_U_iso_or_equiv
_atom_site_adp_type
_atom_site_occupancy
_atom_site_site_symmetry_order
_atom_site_calc_flag
_atom_site_refinement_flags_posn
_atom_site_refinement_flags_adp
_atom_site_refinement_flags_occupancy
_atom_site_disorder_assembly
_atom_site_disorder_group
Cu1 Cu 0.94766(19) 0.34643(12) 0.73032(6) 0.0299(4) Uani 1 1 d . . . . .
Cl1 Cl 0.7166(4) 0.7708(2) 0.57478(12) 0.0346(6) Uani 1 1 d . . . . .
O4 O 0.2686(10) 0.2516(7) 0.7577(3) 0.0295(13) Uani 1 1 d D . . . .
O1 O 0.8952(10) 0.4922(6) 0.8047(3) 0.0294(13) Uani 1 1 d . . . . .
O3 O 0.9917(10) 0.1882(7) 0.6568(3) 0.0311(14) Uani 1 1 d D . . . .
O2 O 0.1702(11) 0.9151(6) 0.6925(3) 0.0348(14) Uani 1 1 d . . . . .
H2 H 0.277388 0.858159 0.664813 0.052 Uiso 1 1 calc R U . . .
O5 O 0.1663(10) 0.4580(7) 0.6363(3) 0.0309(14) Uani 1 1 d D . . . .
N2 N 0.6301(12) 0.4175(8) 0.7042(4) 0.0282(16) Uani 1 1 d . . . . .
N1 N 0.5215(14) 0.8190(8) 0.8951(5) 0.0335(18) Uani 1 1 d . . . . .
Cl2 Cl 0.6392(4) 0.2258(2) 0.90705(12) 0.0345(6) Uani 1 1 d . . . . .
O12 O 0.8213(11) 0.1627(7) 0.8451(3) 0.0379(15) Uani 1 1 d . . . . .
O8 O 0.8754(11) 0.6309(7) 0.5432(4) 0.0380(15) Uani 1 1 d . . . . .
O9 O 0.7611(12) 0.7871(8) 0.6481(4) 0.0444(17) Uani 1 1 d . . . . .
O13 O 0.7250(13) 0.3049(8) 0.9558(4) 0.0461(18) Uani 1 1 d . . . . .
O7 O 0.4729(11) 0.7567(8) 0.5794(4) 0.0424(17) Uani 1 1 d . . . . .
O10 O 0.4397(12) 0.3318(8) 0.8772(4) 0.0458(17) Uani 1 1 d . . . . .
O11 O 0.5557(15) 0.1052(8) 0.9470(4) 0.052(2) Uani 1 1 d . . . . .
O6 O 0.7464(13) 0.8957(7) 0.5280(4) 0.0475(17) Uani 1 1 d . . . . .
C10 C 0.8078(14) 0.2303(9) 0.6091(5) 0.0276(18) Uani 1 1 d . . . . .
H10A H 0.791959 0.140012 0.587027 0.033 Uiso 1 1 calc R U . . .
H10B H 0.851124 0.297619 0.569246 0.033 Uiso 1 1 calc R U . . .
C5 C 0.7004(16) 0.6951(10) 0.8815(5) 0.031(2) Uani 1 1 d . . . . .
C6 C 0.8835(16) 0.6505(11) 0.9323(5) 0.035(2) Uani 1 1 d . . . . .
H6A H 1.000302 0.558820 0.914874 0.053 Uiso 1 1 calc R U . . .
H6B H 0.960683 0.730524 0.933058 0.053 Uiso 1 1 calc R U . . .
H6C H 0.807581 0.633432 0.981546 0.053 Uiso 1 1 calc R U . . .
C9 C 0.5709(15) 0.3107(9) 0.6559(5) 0.0283(19) Uani 1 1 d . . . . .
C2 C 0.3196(15) 0.7773(10) 0.7991(5) 0.0305(19) Uani 1 1 d . . . . .
C3 C 0.5069(14) 0.6404(9) 0.7819(5) 0.0287(19) Uani 1 1 d . . . . .
C12 C 0.4037(14) 0.3915(10) 0.5994(5) 0.0303(19) Uani 1 1 d . . . . .
H12A H 0.467280 0.470408 0.572565 0.036 Uiso 1 1 calc R U . . .
H12B H 0.398790 0.318400 0.563480 0.036 Uiso 1 1 calc R U . . .
C8 C 0.4758(17) 0.5394(10) 0.7267(5) 0.031(2) Uani 1 1 d . . . . .
C1 C 0.3350(16) 0.8665(10) 0.8562(5) 0.034(2) Uani 1 1 d . . . . .
H1 H 0.219314 0.957468 0.867764 0.041 Uiso 1 1 calc R U . . .
C11 C 0.4793(14) 0.1906(10) 0.7047(5) 0.0299(19) Uani 1 1 d . . . . .
H11A H 0.443955 0.120684 0.672831 0.036 Uiso 1 1 calc R U . . .
H11B H 0.605494 0.132779 0.731459 0.036 Uiso 1 1 calc R U . . .
C7 C 0.1107(15) 0.8350(10) 0.7586(5) 0.034(2) Uani 1 1 d . . . . .
H7A H 0.055288 0.749816 0.746220 0.040 Uiso 1 1 calc R U . . .
H7B H -0.018773 0.901858 0.790682 0.040 Uiso 1 1 calc R U . . .
C4 C 0.7075(16) 0.6022(10) 0.8199(5) 0.034(2) Uani 1 1 d . . . . .
H8 H 0.332(17) 0.574(10) 0.713(5) 0.03(2) Uiso 1 1 d . . . . .
H4 H 0.33(2) 0.269(17) 0.798(5) 0.10(5) Uiso 1 1 d D . . . .
H5 H 0.066(16) 0.519(10) 0.608(5) 0.06(3) Uiso 1 1 d D . . . .
H3 H 1.08(3) 0.094(9) 0.668(11) 0.18(9) Uiso 1 1 d D . . . .
H1' H 0.526(15) 0.867(10) 0.931(5) 0.02(2) Uiso 1 1 d . . . . .

loop_
_atom_site_aniso_label
_atom_site_aniso_U_11
_atom_site_aniso_U_22
_atom_site_aniso_U_33
_atom_site_aniso_U_23
_atom_site_aniso_U_13
_atom_site_aniso_U_12
Cu1 0.0242(6) 0.0279(6) 0.0390(7) -0.0118(5) -0.0037(4) -0.0077(4)
Cl1 0.0314(12) 0.0343(12) 0.0384(13) -0.0120(10) -0.0022(9) -0.0087(9)
O4 0.021(3) 0.034(3) 0.034(3) -0.006(3) 0.000(3) -0.011(3)
O1 0.026(3) 0.025(3) 0.038(3) -0.011(3) -0.007(3) -0.006(2)
O3 0.025(3) 0.028(3) 0.040(4) -0.008(3) -0.007(3) -0.003(3)
O2 0.036(4) 0.027(3) 0.042(4) -0.009(3) -0.004(3) -0.008(3)
O5 0.024(3) 0.033(3) 0.036(4) -0.006(3) -0.006(3) -0.007(3)
N2 0.022(4) 0.030(4) 0.035(4) -0.013(3) -0.002(3) -0.009(3)
N1 0.035(4) 0.021(4) 0.042(5) -0.015(3) -0.007(4) 0.001(3)
Cl2 0.0393(13) 0.0330(12) 0.0353(12) -0.0102(9) -0.0048(10) -0.0150(10)
O12 0.038(4) 0.031(3) 0.039(4) -0.010(3) 0.004(3) -0.005(3)
O8 0.037(4) 0.031(3) 0.041(4) -0.008(3) -0.006(3) 0.001(3)
O9 0.042(4) 0.055(4) 0.037(4) -0.019(3) -0.004(3) -0.012(3)
O13 0.065(5) 0.042(4) 0.040(4) -0.013(3) -0.009(3) -0.026(4)
O7 0.025(3) 0.052(4) 0.050(4) -0.018(3) -0.004(3) -0.008(3)
O10 0.040(4) 0.048(4) 0.045(4) -0.013(3) -0.005(3) -0.003(3)
O11 0.086(6) 0.041(4) 0.037(4) -0.006(3) 0.001(4) -0.037(4)
O6 0.050(4) 0.034(4) 0.055(5) 0.001(3) -0.003(3) -0.008(3)
C10 0.026(4) 0.025(4) 0.031(5) -0.014(4) 0.001(4) -0.005(3)
C5 0.033(5) 0.032(5) 0.036(5) -0.005(4) -0.006(4) -0.019(4)
C6 0.035(5) 0.036(5) 0.037(5) -0.015(4) -0.003(4) -0.012(4)
C9 0.026(4) 0.021(4) 0.039(5) -0.010(4) -0.003(4) -0.005(3)
C2 0.028(5) 0.027(4) 0.037(5) -0.011(4) -0.006(4) -0.004(4)
C3 0.020(4) 0.024(4) 0.045(5) -0.009(4) -0.005(4) -0.009(3)
C12 0.024(4) 0.035(5) 0.036(5) -0.007(4) -0.010(4) -0.008(4)
C8 0.029(5) 0.022(4) 0.041(5) -0.007(4) -0.006(4) -0.004(4)
C1 0.027(5) 0.031(5) 0.044(6) -0.016(4) -0.006(4) -0.004(4)
C11 0.020(4) 0.029(4) 0.039(5) -0.008(4) 0.000(4) -0.004(3)
C7 0.026(5) 0.031(5) 0.040(5) -0.010(4) -0.003(4) -0.001(4)
C4 0.031(5) 0.031(5) 0.039(5) -0.011(4) 0.002(4) -0.009(4)

loop_
_atom_type_symbol
_atom_type_description
_atom_type_scat_dispersion_real
_atom_type_scat_dispersion_imag
_atom_type_scat_source
C C 0.0033 0.0016 'International Tables Vol C Tables 4.2.6.8 and 6.1.1.4'
H H 0.0000 0.0000 'International Tables Vol C Tables 4.2.6.8 and 6.1.1.4'
N N 0.0061 0.0033 'International Tables Vol C Tables 4.2.6.8 and 6.1.1.4'
O O 0.0106 0.0060 'International Tables Vol C Tables 4.2.6.8 and 6.1.1.4'
Cl Cl 0.1484 0.1585 'International Tables Vol C Tables 4.2.6.8 and 6.1.1.4'
Cu Cu 0.3201 1.2651 'International Tables Vol C Tables 4.2.6.8 and 6.1.1.4'

loop_
_geom_angle_atom_site_label_1
_geom_angle_atom_site_label_2
_geom_angle_atom_site_label_3
_geom_angle
_geom_angle_site_symmetry_1
_geom_angle_site_symmetry_3
_geom_angle_publ_flag
O1 Cu1 N2 94.7(3) . . ?
O1 Cu1 O3 176.8(3) . . ?
N2 Cu1 O3 84.5(3) . . ?
O1 Cu1 O4 89.2(2) . 1_655 ?
N2 Cu1 O4 174.0(3) . 1_655 ?
O3 Cu1 O4 91.3(2) . 1_655 ?
O1 Cu1 O5 98.8(2) . 1_655 ?
N2 Cu1 O5 101.4(3) . 1_655 ?
O3 Cu1 O5 84.4(2) . 1_655 ?
O4 Cu1 O5 82.5(2) 1_655 1_655 ?
O6 Cl1 O9 111.8(4) . . ?
O6 Cl1 O8 109.8(4) . . ?
O9 Cl1 O8 109.7(4) . . ?
O6 Cl1 O7 109.9(4) . . ?
O9 Cl1 O7 108.6(4) . . ?
O8 Cl1 O7 106.9(4) . . ?
C11 O4 Cu1 124.0(5) . 1_455 ?
C11 O4 H4 103(10) . . ?
Cu1 O4 H4 128(10) 1_455 . ?
C4 O1 Cu1 126.0(6) . . ?
C10 O3 Cu1 110.9(5) . . ?
C10 O3 H3 127(10) . . ?
Cu1 O3 H3 117(10) . . ?
C7 O2 H2 109.5 . . ?
C12 O5 Cu1 126.8(5) . 1_455 ?
C12 O5 H5 116(7) . . ?
Cu1 O5 H5 109(7) 1_455 . ?
C8 N2 C9 120.8(7) . . ?
C8 N2 Cu1 125.6(6) . . ?
C9 N2 Cu1 113.5(5) . . ?
C5 N1 C1 125.5(8) . . ?
C5 N1 H1' 115(6) . . ?
C1 N1 H1' 120(6) . . ?
O13 Cl2 O11 109.6(4) . . ?
O13 Cl2 O12 112.0(4) . . ?
O11 Cl2 O12 109.4(4) . . ?
O13 Cl2 O10 108.6(4) . . ?
O11 Cl2 O10 109.0(5) . . ?
O12 Cl2 O10 108.2(4) . . ?
O3 C10 C9 108.8(6) . . ?
O3 C10 H10A 109.9 . . ?
C9 C10 H10A 109.9 . . ?
O3 C10 H10B 109.9 . . ?
C9 C10 H10B 109.9 . . ?
H10A C10 H10B 108.3 . . ?
N1 C5 C4 119.0(8) . . ?
N1 C5 C6 119.7(8) . . ?
C4 C5 C6 121.2(8) . . ?
C5 C6 H6A 109.5 . . ?
C5 C6 H6B 109.5 . . ?
H6A C6 H6B 109.5 . . ?
C5 C6 H6C 109.5 . . ?
H6A C6 H6C 109.5 . . ?
H6B C6 H6C 109.5 . . ?
N2 C9 C11 109.2(7) . . ?
N2 C9 C10 105.7(6) . . ?
C11 C9 C10 108.0(7) . . ?
N2 C9 C12 113.8(7) . . ?
C11 C9 C12 113.8(7) . . ?
C10 C9 C12 105.8(7) . . ?
C1 C2 C3 118.3(8) . . ?
C1 C2 C7 116.7(8) . . ?
C3 C2 C7 125.0(7) . . ?
C4 C3 C2 120.5(7) . . ?
C4 C3 C8 121.9(8) . . ?
C2 C3 C8 117.6(8) . . ?
O5 C12 C9 111.1(7) . . ?
O5 C12 H12A 109.4 . . ?
C9 C12 H12A 109.4 . . ?
O5 C12 H12B 109.4 . . ?
C9 C12 H12B 109.4 . . ?
H12A C12 H12B 108.0 . . ?
N2 C8 C3 124.4(9) . . ?
N2 C8 H8 126(6) . . ?
C3 C8 H8 110(6) . . ?
N1 C1 C2 119.1(8) . . ?
N1 C1 H1 120.5 . . ?
C2 C1 H1 120.5 . . ?
O4 C11 C9 114.3(7) . . ?
O4 C11 H11A 108.7 . . ?
C9 C11 H11A 108.7 . . ?
O4 C11 H11B 108.7 . . ?
C9 C11 H11B 108.7 . . ?
H11A C11 H11B 107.6 . . ?
O2 C7 C2 111.6(7) . . ?
O2 C7 H7A 109.3 . . ?
C2 C7 H7A 109.3 . . ?
O2 C7 H7B 109.3 . . ?
C2 C7 H7B 109.3 . . ?
H7A C7 H7B 108.0 . . ?
O1 C4 C3 126.2(8) . . ?
O1 C4 C5 116.6(8) . . ?
C3 C4 C5 117.2(8) . . ?

loop_
_geom_bond_atom_site_label_1
_geom_bond_atom_site_label_2
_geom_bond_distance
_geom_bond_site_symmetry_2
_geom_bond_publ_flag
Cu1 O1 1.885(5) . ?
Cu1 N2 1.930(7) . ?
Cu1 O3 1.965(6) . ?
Cu1 O4 1.981(6) 1_655 ?
Cu1 O5 2.327(6) 1_655 ?
Cl1 O6 1.415(7) . ?
Cl1 O9 1.425(7) . ?
Cl1 O8 1.449(6) . ?
Cl1 O7 1.461(7) . ?
O4 C11 1.443(10) . ?
O4 H4 0.90(2) . ?
O1 C4 1.280(10) . ?
O3 C10 1.452(10) . ?
O3 H3 0.90(2) . ?
O2 C7 1.416(11) . ?
O2 H2 0.8200 . ?
O5 C12 1.434(10) . ?
O5 H5 0.90(2) . ?
N2 C8 1.271(11) . ?
N2 C9 1.494(10) . ?
N1 C5 1.324(11) . ?
N1 C1 1.359(12) . ?
N1 H1' 0.81(9) . ?
Cl2 O13 1.408(6) . ?
Cl2 O11 1.436(7) . ?
Cl2 O12 1.450(6) . ?
Cl2 O10 1.462(7) . ?
C10 C9 1.531(11) . ?
C10 H10A 0.9700 . ?
C10 H10B 0.9700 . ?
C5 C4 1.433(11) . ?
C5 C6 1.489(12) . ?
C6 H6A 0.9600 . ?
C6 H6B 0.9600 . ?
C6 H6C 0.9600 . ?
C9 C11 1.526(12) . ?
C9 C12 1.554(12) . ?
C2 C1 1.386(11) . ?
C2 C3 1.436(12) . ?
C2 C7 1.492(12) . ?
C3 C4 1.416(12) . ?
C3 C8 1.466(11) . ?
C12 H12A 0.9700 . ?
C12 H12B 0.9700 . ?
C8 H8 0.89(9) . ?
C1 H1 0.9300 . ?
C11 H11A 0.9700 . ?
C11 H11B 0.9700 . ?
C7 H7A 0.9700 . ?
C7 H7B 0.9700 . ?
